data_7215064
loop_
_publ_author_name
'Zheng, Sheng-Run'
'Chen, Rui-Ling'
'Xie, Tao'
'Liu, Zi-Meng'
'Wen, Xi-Ling'
'Chen, Xue-Yun'
'Fan, Jun'
'Zhang, Wei-Guang'

_publ_section_title
;
 Construction of several new s-/p-block complexes containing binuclear
 metal--terpyridine building blocks: dependence of structural diversity on
 the number of coordinated water molecules
;
_journal_issue 19
_journal_name_full CrystEngComm
_journal_page_first 4029
_journal_paper_doi 10.1039/c3ce41790e
_journal_volume 16
_journal_year 2014
_chemical_formula_sum 'C21 H19 N3 O9 Pb S2'
_chemical_formula_weight 728.70
_chemical_name_systematic
; 
 ? 
;
_space_group_IT_number 2
_symmetry_cell_setting triclinic
_symmetry_space_group_name_Hall '-P 1'
_symmetry_space_group_name_H-M 'P -1'
_atom_sites_solution_hydrogens geom
_atom_sites_solution_primary direct
_atom_sites_solution_secondary difmap
_audit_creation_method SHELXL-97
_cell_angle_alpha 69.024(2)
_cell_angle_beta 81.056(2)
_cell_angle_gamma 79.498(2)
_cell_formula_units_Z 2
_cell_length_a 8.9535(11)
_cell_length_b 11.4510(14)
_cell_length_c 12.3912(15)
_cell_measurement_temperature 296(2)
_cell_volume 1160.7(2)
_computing_cell_refinement 'Bruker XSCANS'
_computing_data_collection 'Bruker XSCANS'
_computing_data_reduction 'Bruker SHELXTL'
_computing_molecular_graphics 'Bruker SHELXTL'
_computing_publication_material 'Bruker SHELXTL'
_computing_structure_refinement 'Bruker SHELXTL'
_computing_structure_solution 'Bruker SHELXTL'
_diffrn_ambient_temperature 296(2)
_diffrn_measured_fraction_theta_full 0.978
_diffrn_measured_fraction_theta_max 0.978
_diffrn_measurement_device_type 'Bruker P4'
_diffrn_measurement_method '\w scans'
_diffrn_radiation_monochromator graphite
_diffrn_radiation_source 'fine-focus sealed tube'
_diffrn_radiation_type MoK\a
_diffrn_radiation_wavelength 0.71073
_diffrn_reflns_av_R_equivalents 0.0339
_diffrn_reflns_av_sigmaI/netI 0.0748
_diffrn_reflns_limit_h_max 11
_diffrn_reflns_limit_h_min -10
_diffrn_reflns_limit_k_max 13
_diffrn_reflns_limit_k_min -14
_diffrn_reflns_limit_l_max 15
_diffrn_reflns_limit_l_min -14
_diffrn_reflns_number 6425
_diffrn_reflns_theta_full 26.00
_diffrn_reflns_theta_max 26.00
_diffrn_reflns_theta_min 1.77
_exptl_absorpt_coefficient_mu 7.507
_exptl_absorpt_correction_T_max 0.2117
_exptl_absorpt_correction_T_min 0.1532
_exptl_absorpt_correction_type multi-scan
_exptl_crystal_colour 'pale yellow'
_exptl_crystal_density_diffrn 2.085
_exptl_crystal_density_method 'not measured'
_exptl_crystal_description block
_exptl_crystal_F_000 704
_exptl_crystal_size_max 0.40
_exptl_crystal_size_mid 0.37
_exptl_crystal_size_min 0.30
_refine_diff_density_max 1.088
_refine_diff_density_min -1.063
_refine_diff_density_rms 0.165
_refine_ls_extinction_method none
_refine_ls_goodness_of_fit_ref 1.002
_refine_ls_hydrogen_treatment constr
_refine_ls_matrix_type full
_refine_ls_number_parameters 325
_refine_ls_number_reflns 4455
_refine_ls_number_restraints 0
_refine_ls_restrained_S_all 1.002
_refine_ls_R_factor_all 0.0628
_refine_ls_R_factor_gt 0.0445
_refine_ls_shift/su_max 0.002
_refine_ls_shift/su_mean 0.000
_refine_ls_structure_factor_coef Fsqd
_refine_ls_weighting_details 'calc w=1/[\s^2^(Fo^2^)+(0.0429P)^2^+0.0000P] where P=(Fo^2^+2Fc^2^)/3'
_refine_ls_weighting_scheme calc
_refine_ls_wR_factor_gt 0.0903
_refine_ls_wR_factor_ref 0.0991
_reflns_number_gt 3468
_reflns_number_total 4455
_reflns_threshold_expression >2sigma(I)
_cod_data_source_file c3ce41790e.txt
_cod_data_source_block 3Pb
_cod_depositor_comments
;
The following automatic conversions were performed:

'_symmetry_cell_setting' value 'Triclinic' changed to 'triclinic'
according to
/usr/data/users/saulius/crontab/automatic-downloads/current/RSC/lib/dictionaries/cif_core.dic
dictionary named 'cif_core.dic' version 2.4.2 from 2011-04-26.

Automatic conversion script
Id: cif_fix_values 2281 2013-09-26 08:29:07Z andrius 
;
_cod_original_sg_symbol_H-M 'P-1   '
_cod_database_code 7215064

loop_
_symmetry_equiv_pos_as_xyz
'x, y, z'
'-x, -y, -z'

loop_
_atom_site_label
_atom_site_type_symbol
_atom_site_fract_x
_atom_site_fract_y
_atom_site_fract_z
_atom_site_U_iso_or_equiv
_atom_site_adp_type
_atom_site_occupancy
_atom_site_symmetry_multiplicity
_atom_site_calc_flag
_atom_site_refinement_flags
S2 S 0.9636(2) 1.1041(2) 1.73321(18) 0.0395(5) Uani 1 1 d .
S1 S 0.5103(2) 1.46591(19) 1.78798(17) 0.0345(5) Uani 1 1 d .
N2 N 1.2251(7) 1.2510(5) 1.2886(5) 0.0274(14) Uani 1 1 d .
C19 C 0.6531(8) 1.4156(7) 1.6914(6) 0.0277(17) Uani 1 1 d .
C18 C 0.7472(8) 1.3013(7) 1.7362(6) 0.0292(17) Uani 1 1 d .
H18A H 0.7319 1.2535 1.8144 0.035 Uiso 1 1 calc R
C16 C 0.8863(8) 1.3309(7) 1.5464(6) 0.0296(17) Uani 1 1 d .
C6 C 1.2636(8) 1.2311(7) 1.3956(7) 0.0313(18) Uani 1 1 d .
O6 O 0.8724(7) 1.0511(5) 1.8438(5) 0.0507(16) Uani 1 1 d .
C7 C 1.1556(9) 1.2533(7) 1.4815(6) 0.0310(17) Uani 1 1 d .
H7A H 1.1851 1.2388 1.5544 0.037 Uiso 1 1 calc R
C21 C 0.7870(9) 1.4428(7) 1.5044(6) 0.0357(19) Uani 1 1 d .
H21A H 0.7996 1.4912 1.4261 0.043 Uiso 1 1 calc R
N1 N 1.5209(7) 1.1661(6) 1.3274(6) 0.0358(16) Uani 1 1 d .
C10 C 1.0773(9) 1.2916(7) 1.2666(6) 0.0314(18) Uani 1 1 d .
C12 C 0.8933(10) 1.3471(8) 1.1162(7) 0.044(2) Uani 1 1 d .
H12A H 0.8131 1.3630 1.1687 0.053 Uiso 1 1 calc R
O5 O 1.1118(7) 1.1253(6) 1.7496(5) 0.0597(18) Uani 1 1 d .
C20 C 0.6701(9) 1.4842(7) 1.5758(6) 0.0320(18) Uani 1 1 d .
H20A H 0.6042 1.5580 1.5450 0.038 Uiso 1 1 calc R
N3 N 1.1591(8) 1.2890(7) 1.0734(6) 0.0451(18) Uani 1 1 d .
C4 C 1.4800(9) 1.1618(7) 1.5212(7) 0.0384(19) Uani 1 1 d .
H4A H 1.4134 1.1746 1.5827 0.046 Uiso 1 1 calc R
C1 C 1.6688(9) 1.1225(7) 1.3421(8) 0.042(2) Uani 1 1 d .
H1A H 1.7336 1.1083 1.2804 0.051 Uiso 1 1 calc R
C17 C 0.8617(8) 1.2587(7) 1.6664(6) 0.0315(18) Uani 1 1 d .
O4 O 0.9700(7) 1.0367(5) 1.6546(5) 0.0536(16) Uani 1 1 d .
C9 C 0.9672(9) 1.3148(7) 1.3495(6) 0.0315(18) Uani 1 1 d .
H9A H 0.8668 1.3428 1.3317 0.038 Uiso 1 1 calc R
C11 C 1.0420(9) 1.3107(7) 1.1479(7) 0.0338(18) Uani 1 1 d .
C5 C 1.4249(8) 1.1867(7) 1.4165(7) 0.0326(18) Uani 1 1 d .
O1 O 0.5873(7) 1.5317(6) 1.8402(5) 0.0540(16) Uani 1 1 d .
O2 O 0.4656(7) 1.3529(6) 1.8745(5) 0.0592(18) Uani 1 1 d .
O1W O 1.3901(9) 1.0408(7) 1.1568(7) 0.082(2) Uani 1 1 d .
H1WA H 1.3202 1.0520 1.1134 0.123 Uiso 1 1 d R
H1WB H 1.3519 1.0126 1.2269 0.123 Uiso 1 1 d R
O3 O 0.3942(7) 1.5482(6) 1.7184(5) 0.0639(19) Uani 1 1 d .
C8 C 1.0041(9) 1.2968(7) 1.4608(6) 0.0317(18) Uani 1 1 d .
C2 C 1.7275(10) 1.0981(7) 1.4456(8) 0.045(2) Uani 1 1 d .
H2A H 1.8305 1.0685 1.4533 0.054 Uiso 1 1 calc R
C3 C 1.6324(10) 1.1181(8) 1.5371(8) 0.045(2) Uani 1 1 d .
H3A H 1.6691 1.1027 1.6078 0.054 Uiso 1 1 calc R
C13 C 0.8672(11) 1.3591(9) 1.0055(8) 0.053(2) Uani 1 1 d .
H13A H 0.7686 1.3822 0.9830 0.064 Uiso 1 1 calc R
C15 C 1.1283(13) 1.3004(11) 0.9661(8) 0.073(3) Uani 1 1 d .
H15A H 1.2086 1.2822 0.9147 0.088 Uiso 1 1 calc R
C14 C 0.9861(12) 1.3371(11) 0.9299(9) 0.068(3) Uani 1 1 d .
H14A H 0.9707 1.3468 0.8544 0.081 Uiso 1 1 calc R
O3W O 0.7279(10) 2.0656(10) 1.0698(7) 0.128(4) Uani 1 1 d .
H3WA H 0.7779 2.0539 1.0096 0.192 Uiso 1 1 d R
H3WB H 0.6370 2.0548 1.0718 0.192 Uiso 1 1 d R
O2W O 1.5839(15) 0.8343(14) 1.2126(14) 0.214(7) Uani 1 1 d .
H2WA H 1.6323 0.7629 1.2135 0.321 Uiso 1 1 d R
H2WB H 1.6462 0.8765 1.2223 0.321 Uiso 1 1 d R
Pb1 Pb 1.42982(4) 1.25231(3) 1.12675(3) 0.03749(12) Uani 1 1 d .

loop_
_atom_site_aniso_label
_atom_site_aniso_U_11
_atom_site_aniso_U_22
_atom_site_aniso_U_33
_atom_site_aniso_U_23
_atom_site_aniso_U_13
_atom_site_aniso_U_12
S2 0.0304(12) 0.0467(12) 0.0338(11) -0.0125(10) -0.0048(9) 0.0124(9)
S1 0.0268(11) 0.0426(12) 0.0326(11) -0.0171(9) 0.0055(8) 0.0009(9)
N2 0.022(3) 0.035(3) 0.021(3) -0.010(3) 0.004(3) -0.001(3)
C19 0.015(4) 0.040(4) 0.028(4) -0.018(4) 0.002(3) 0.004(3)
C18 0.017(4) 0.040(4) 0.027(4) -0.011(3) 0.000(3) 0.001(3)
C16 0.022(4) 0.043(5) 0.026(4) -0.014(4) 0.000(3) -0.005(3)
C6 0.023(4) 0.036(4) 0.036(5) -0.018(4) 0.003(3) 0.002(3)
O6 0.047(4) 0.052(4) 0.037(3) -0.006(3) 0.004(3) 0.010(3)
C7 0.031(5) 0.036(4) 0.027(4) -0.014(3) -0.001(3) -0.004(3)
C21 0.034(5) 0.045(5) 0.022(4) -0.008(4) 0.001(3) 0.002(4)
N1 0.022(4) 0.039(4) 0.042(4) -0.016(3) -0.002(3) 0.008(3)
C10 0.029(4) 0.036(4) 0.031(4) -0.015(4) -0.003(3) -0.002(3)
C12 0.032(5) 0.061(6) 0.034(5) -0.014(4) -0.009(4) 0.004(4)
O5 0.030(4) 0.086(5) 0.049(4) -0.010(4) -0.016(3) 0.010(3)
C20 0.029(4) 0.032(4) 0.029(4) -0.009(3) 0.000(3) 0.003(3)
N3 0.034(4) 0.070(5) 0.035(4) -0.025(4) 0.003(3) -0.010(4)
C4 0.032(5) 0.043(5) 0.043(5) -0.018(4) -0.006(4) -0.001(4)
C1 0.034(5) 0.036(5) 0.052(6) -0.015(4) 0.003(4) 0.003(4)
C17 0.021(4) 0.040(4) 0.031(4) -0.014(4) -0.005(3) 0.007(3)
O4 0.064(4) 0.045(4) 0.049(4) -0.021(3) -0.003(3) 0.009(3)
C9 0.027(4) 0.036(4) 0.033(4) -0.017(4) 0.003(3) -0.002(3)
C11 0.030(5) 0.041(5) 0.035(5) -0.020(4) 0.000(4) -0.004(3)
C5 0.024(4) 0.031(4) 0.044(5) -0.020(4) -0.001(4) 0.005(3)
O1 0.053(4) 0.056(4) 0.065(4) -0.038(3) -0.006(3) 0.000(3)
O2 0.052(4) 0.055(4) 0.059(4) -0.019(3) 0.030(3) -0.007(3)
O1W 0.084(6) 0.072(5) 0.103(6) -0.041(5) -0.004(5) -0.020(4)
O3 0.042(4) 0.090(5) 0.050(4) -0.028(4) -0.012(3) 0.033(3)
C8 0.030(4) 0.035(4) 0.031(4) -0.011(3) 0.002(3) -0.008(3)
C2 0.030(5) 0.035(5) 0.063(6) -0.011(4) -0.004(4) -0.001(4)
C3 0.035(5) 0.054(6) 0.047(5) -0.013(4) -0.012(4) -0.007(4)
C13 0.039(6) 0.076(7) 0.041(5) -0.018(5) -0.007(4) -0.001(5)
C15 0.062(8) 0.135(11) 0.038(6) -0.047(7) 0.009(5) -0.025(7)
C14 0.056(7) 0.112(9) 0.045(6) -0.030(6) -0.014(5) -0.024(6)
O3W 0.080(7) 0.205(11) 0.062(5) -0.029(6) -0.005(5) 0.037(7)
O2W 0.130(11) 0.258(16) 0.32(2) -0.207(16) 0.083(11) -0.060(11)
Pb1 0.02995(19) 0.0481(2) 0.03569(19) -0.01973(15) 0.00615(13) -0.00499(13)

loop_
_atom_type_symbol
_atom_type_description
_atom_type_scat_dispersion_real
_atom_type_scat_dispersion_imag
_atom_type_scat_source
C C 0.0033 0.0016 'International Tables Vol C Tables 4.2.6.8 and 6.1.1.4'
H H 0.0000 0.0000 'International Tables Vol C Tables 4.2.6.8 and 6.1.1.4'
N N 0.0061 0.0033 'International Tables Vol C Tables 4.2.6.8 and 6.1.1.4'
O O 0.0106 0.0060 'International Tables Vol C Tables 4.2.6.8 and 6.1.1.4'
S S 0.1246 0.1234 'International Tables Vol C Tables 4.2.6.8 and 6.1.1.4'
Pb Pb -3.3944 10.1111 'International Tables Vol C Tables 4.2.6.8 and 6.1.1.4'

loop_
_geom_angle_atom_site_label_1
_geom_angle_atom_site_label_2
_geom_angle_atom_site_label_3
_geom_angle
_geom_angle_site_symmetry_3
O4 S2 O5 113.7(4) .
O4 S2 O6 113.4(4) .
O5 S2 O6 112.2(4) .
O4 S2 C17 106.3(3) .
O5 S2 C17 105.7(4) .
O6 S2 C17 104.6(3) .
O2 S1 O3 116.4(4) .
O2 S1 O1 109.8(4) .
O3 S1 O1 112.5(4) .
O2 S1 C19 105.8(4) .
O3 S1 C19 106.3(4) .
O1 S1 C19 105.2(4) .
C6 N2 C10 118.8(6) .
C6 N2 Pb1 119.5(4) .
C10 N2 Pb1 120.6(5) .
C20 C19 C18 120.1(7) .
C20 C19 S1 121.6(6) .
C18 C19 S1 118.2(6) .
C17 C18 C19 121.0(7) .
C17 C18 H18A 119.5 .
C19 C18 H18A 119.5 .
C21 C16 C17 117.1(7) .
C21 C16 C8 116.7(7) .
C17 C16 C8 126.2(7) .
N2 C6 C7 121.1(7) .
N2 C6 C5 117.4(6) .
C7 C6 C5 121.4(7) .
C8 C7 C6 121.2(7) .
C8 C7 H7A 119.4 .
C6 C7 H7A 119.4 .
C20 C21 C16 122.3(7) .
C20 C21 H21A 118.9 .
C16 C21 H21A 118.9 .
C1 N1 C5 119.6(7) .
C1 N1 Pb1 120.8(5) .
C5 N1 Pb1 118.4(5) .
N2 C10 C9 121.7(7) .
N2 C10 C11 116.3(6) .
C9 C10 C11 122.1(7) .
C13 C12 C11 118.9(8) .
C13 C12 H12A 120.5 .
C11 C12 H12A 120.5 .
C19 C20 C21 119.4(7) .
C19 C20 H20A 120.3 .
C21 C20 H20A 120.3 .
C11 N3 C15 117.7(8) .
C11 N3 Pb1 119.9(5) .
C15 N3 Pb1 122.0(6) .
C3 C4 C5 121.5(8) .
C3 C4 H4A 119.3 .
C5 C4 H4A 119.3 .
N1 C1 C2 122.1(8) .
N1 C1 H1A 118.9 .
C2 C1 H1A 118.9 .
C18 C17 C16 120.1(7) .
C18 C17 S2 116.0(6) .
C16 C17 S2 123.6(5) .
C10 C9 C8 120.8(7) .
C10 C9 H9A 119.6 .
C8 C9 H9A 119.6 .
N3 C11 C12 121.5(7) .
N3 C11 C10 116.8(7) .
C12 C11 C10 121.7(7) .
N1 C5 C4 119.4(7) .
N1 C5 C6 116.9(7) .
C4 C5 C6 123.7(7) .
S1 O1 Pb1 142.1(4) 2_788
Pb1 O1W H1WA 102.9 .
Pb1 O1W H1WB 105.2 .
H1WA O1W H1WB 107.7 .
C7 C8 C9 116.3(7) .
C7 C8 C16 123.5(7) .
C9 C8 C16 120.1(7) .
C3 C2 C1 119.2(8) .
C3 C2 H2A 120.4 .
C1 C2 H2A 120.4 .
C2 C3 C4 118.0(8) .
C2 C3 H3A 121.0 .
C4 C3 H3A 121.0 .
C14 C13 C12 119.6(9) .
C14 C13 H13A 120.2 .
C12 C13 H13A 120.2 .
C14 C15 N3 123.4(10) .
C14 C15 H15A 118.3 .
N3 C15 H15A 118.3 .
C15 C14 C13 118.9(9) .
C15 C14 H14A 120.6 .
C13 C14 H14A 120.6 .
H3WA O3W H3WB 108.7 .
H2WA O2W H2WB 107.9 .
O1W Pb1 N2 87.3(2) .
O1W Pb1 N1 86.7(2) .
N2 Pb1 N1 65.1(2) .
O1W Pb1 N3 78.9(3) .
N2 Pb1 N3 64.5(2) .
N1 Pb1 N3 128.0(2) .
O1W Pb1 O1 160.5(2) 2_788
N2 Pb1 O1 73.59(19) 2_788
N1 Pb1 O1 82.2(2) 2_788
N3 Pb1 O1 95.4(2) 2_788

loop_
_geom_bond_atom_site_label_1
_geom_bond_atom_site_label_2
_geom_bond_distance
_geom_bond_site_symmetry_2
S2 O4 1.433(6) .
S2 O5 1.448(6) .
S2 O6 1.466(6) .
S2 C17 1.802(7) .
S1 O2 1.430(6) .
S1 O3 1.432(6) .
S1 O1 1.462(6) .
S1 C19 1.774(7) .
N2 C6 1.351(9) .
N2 C10 1.356(9) .
N2 Pb1 2.495(5) .
C19 C20 1.365(10) .
C19 C18 1.398(10) .
C18 C17 1.371(10) .
C18 H18A 0.9300 .
C16 C21 1.398(10) .
C16 C17 1.424(10) .
C16 C8 1.479(10) .
C6 C7 1.386(10) .
C6 C5 1.471(10) .
C7 C8 1.387(10) .
C7 H7A 0.9300 .
C21 C20 1.390(10) .
C21 H21A 0.9300 .
N1 C1 1.343(10) .
N1 C5 1.353(9) .
N1 Pb1 2.530(6) .
C10 C9 1.372(10) .
C10 C11 1.483(10) .
C12 C13 1.382(11) .
C12 C11 1.394(11) .
C12 H12A 0.9300 .
C20 H20A 0.9300 .
N3 C11 1.335(10) .
N3 C15 1.355(11) .
N3 Pb1 2.533(7) .
C4 C3 1.383(11) .
C4 C5 1.375(11) .
C4 H4A 0.9300 .
C1 C2 1.379(12) .
C1 H1A 0.9300 .
C9 C8 1.403(10) .
C9 H9A 0.9300 .
O1 Pb1 2.622(6) 2_788
O1W Pb1 2.400(7) .
O1W H1WA 0.8500 .
O1W H1WB 0.8499 .
C2 C3 1.370(12) .
C2 H2A 0.9300 .
C3 H3A 0.9300 .
C13 C14 1.355(13) .
C13 H13A 0.9300 .
C15 C14 1.359(14) .
C15 H15A 0.9300 .
C14 H14A 0.9300 .
O3W H3WA 0.8486 .
O3W H3WB 0.8409 .
O2W H2WA 0.8499 .
O2W H2WB 0.8483 .
Pb1 O1 2.622(6) 2_788

loop_
_geom_torsion_atom_site_label_1
_geom_torsion_atom_site_label_2
_geom_torsion_atom_site_label_3
_geom_torsion_atom_site_label_4
_geom_torsion
_geom_torsion_site_symmetry_4
O2 S1 C19 C20 147.5(7) .
O3 S1 C19 C20 23.2(8) .
O1 S1 C19 C20 -96.3(7) .
O2 S1 C19 C18 -31.1(7) .
O3 S1 C19 C18 -155.4(6) .
O1 S1 C19 C18 85.1(7) .
C20 C19 C18 C17 2.7(11) .
S1 C19 C18 C17 -178.6(6) .
C10 N2 C6 C7 -1.1(11) .
Pb1 N2 C6 C7 167.5(5) .
C10 N2 C6 C5 179.8(7) .
Pb1 N2 C6 C5 -11.6(9) .
N2 C6 C7 C8 0.0(11) .
C5 C6 C7 C8 179.1(7) .
C17 C16 C21 C20 0.9(12) .
C8 C16 C21 C20 179.1(7) .
C6 N2 C10 C9 1.2(11) .
Pb1 N2 C10 C9 -167.3(5) .
C6 N2 C10 C11 -179.5(7) .
Pb1 N2 C10 C11 12.0(9) .
C18 C19 C20 C21 -3.5(11) .
S1 C19 C20 C21 177.9(6) .
C16 C21 C20 C19 1.7(12) .
C5 N1 C1 C2 -0.3(12) .
Pb1 N1 C1 C2 167.0(6) .
C19 C18 C17 C16 -0.1(12) .
C19 C18 C17 S2 -175.2(6) .
C21 C16 C17 C18 -1.7(11) .
C8 C16 C17 C18 -179.6(7) .
C21 C16 C17 S2 173.0(6) .
C8 C16 C17 S2 -4.9(11) .
O4 S2 C17 C18 131.9(6) .
O5 S2 C17 C18 -107.0(6) .
O6 S2 C17 C18 11.7(7) .
O4 S2 C17 C16 -43.0(8) .
O5 S2 C17 C16 78.1(7) .
O6 S2 C17 C16 -163.2(7) .
N2 C10 C9 C8 -0.2(12) .
C11 C10 C9 C8 -179.5(7) .
C15 N3 C11 C12 -1.6(13) .
Pb1 N3 C11 C12 171.7(6) .
C15 N3 C11 C10 177.1(8) .
Pb1 N3 C11 C10 -9.6(9) .
C13 C12 C11 N3 0.9(13) .
C13 C12 C11 C10 -177.8(8) .
N2 C10 C11 N3 -1.4(10) .
C9 C10 C11 N3 177.9(7) .
N2 C10 C11 C12 177.3(7) .
C9 C10 C11 C12 -3.4(12) .
C1 N1 C5 C4 -0.5(11) .
Pb1 N1 C5 C4 -168.1(5) .
C1 N1 C5 C6 -178.3(7) .
Pb1 N1 C5 C6 14.0(9) .
C3 C4 C5 N1 1.2(12) .
C3 C4 C5 C6 178.8(8) .
N2 C6 C5 N1 -1.8(10) .
C7 C6 C5 N1 179.1(7) .
N2 C6 C5 C4 -179.6(7) .
C7 C6 C5 C4 1.3(12) .
O2 S1 O1 Pb1 -121.4(6) 2_788
O3 S1 O1 Pb1 9.9(7) 2_788
C19 S1 O1 Pb1 125.2(6) 2_788
C6 C7 C8 C9 0.9(11) .
C6 C7 C8 C16 -175.4(7) .
C10 C9 C8 C7 -0.8(11) .
C10 C9 C8 C16 175.6(7) .
C21 C16 C8 C7 135.7(8) .
C17 C16 C8 C7 -46.4(12) .
C21 C16 C8 C9 -40.5(10) .
C17 C16 C8 C9 137.4(8) .
N1 C1 C2 C3 0.4(12) .
C1 C2 C3 C4 0.2(12) .
C5 C4 C3 C2 -1.0(12) .
C11 C12 C13 C14 -0.9(14) .
C11 N3 C15 C14 2.5(16) .
Pb1 N3 C15 C14 -170.7(9) .
N3 C15 C14 C13 -2.5(18) .
C12 C13 C14 C15 1.6(16) .
C6 N2 Pb1 O1W 100.7(5) .
C10 N2 Pb1 O1W -90.9(6) .
C6 N2 Pb1 N1 13.1(5) .
C10 N2 Pb1 N1 -178.5(6) .
C6 N2 Pb1 N3 179.7(6) .
C10 N2 Pb1 N3 -11.9(5) .
C6 N2 Pb1 O1 -75.8(5) 2_788
C10 N2 Pb1 O1 92.6(5) 2_788
C1 N1 Pb1 O1W 90.0(6) .
C5 N1 Pb1 O1W -102.5(6) .
C1 N1 Pb1 N2 178.5(6) .
C5 N1 Pb1 N2 -14.0(5) .
C1 N1 Pb1 N3 163.1(5) .
C5 N1 Pb1 N3 -29.3(7) .
C1 N1 Pb1 O1 -106.0(6) 2_788
C5 N1 Pb1 O1 61.5(6) 2_788
C11 N3 Pb1 O1W 103.2(6) .
C15 N3 Pb1 O1W -83.7(8) .
C11 N3 Pb1 N2 11.0(6) .
C15 N3 Pb1 N2 -176.0(8) .
C11 N3 Pb1 N1 26.4(7) .
C15 N3 Pb1 N1 -160.5(7) .
C11 N3 Pb1 O1 -57.9(6) 2_788
C15 N3 Pb1 O1 115.1(8) 2_788
